data_4303546
loop_
_publ_author_name
'Yixun Zhang'
'Andrew W. Maverick'

_publ_section_title
;
Preparation of an Isocyano-\b-diketone via its Metal Complexes, by Use of
Metal Ions as Protecting Groups
;
_journal_name_full 'Inorganic Chemistry'
_journal_page_first 10512
_journal_page_last 10518
_journal_paper_doi 10.1021/ic900202e
_journal_volume 48
_journal_year 2009
_chemical_compound_source 'Local laboratory'
_chemical_formula_moiety 'C24 H24 Cu N2 O6'
_chemical_formula_sum 'C24 H24 Cu N2 O6'
_chemical_formula_weight 500.00
_chemical_name_common Cu(acphNHCHO)2
_chemical_name_systematic
;
 Bis(3-(4-(Z-formamido)phenyl)-2,4-pentanedionato)copper
;
_space_group_IT_number 14
_symmetry_cell_setting monoclinic
_symmetry_space_group_name_Hall '-P 2yn'
_symmetry_space_group_name_H-M 'P 1 21/n 1'
_atom_sites_solution_hydrogens geom
_atom_sites_solution_primary direct
_atom_sites_solution_secondary difmap
_audit_creation_method SHELXL-97
_cell_angle_alpha 90.00
_cell_angle_beta 103.166(7)
_cell_angle_gamma 90.00
_cell_formula_units_Z 2
_cell_length_a 8.136(2)
_cell_length_b 7.480(2)
_cell_length_c 17.771(4)
_cell_measurement_reflns_used 2679
_cell_measurement_temperature 110
_cell_measurement_theta_max 30.034
_cell_measurement_theta_min 2.546
_cell_volume 1053.1(5)
_computing_cell_refinement 'HKL Scalepack (Otwinowski & Minor 1997)'
_computing_data_collection 'COLLECT (Nonius, 2000)'
_computing_data_reduction 'HKL Denzo and Scalepack (Otwinowski & Minor 1997)'
_computing_molecular_graphics 'ORTEP-3 for Windows (Farrugia, 1997)'
_computing_publication_material 'SHELXL-97 (Sheldrick, 1997)'
_computing_structure_refinement 'SHELXL-97 (Sheldrick, 1997)'
_computing_structure_solution 'SIR97 (Altomare  et al., 1999)'
_diffrn_ambient_temperature 110
_diffrn_measured_fraction_theta_full 0.993
_diffrn_measured_fraction_theta_max 0.993
_diffrn_measurement_device 'KappaCCD (with Oxford Cryostream)'
_diffrn_measurement_method ' \w scans with \k offsets'
_diffrn_radiation_monochromator graphite
_diffrn_radiation_source 'fine-focus sealed tube'
_diffrn_radiation_type MoK\a
_diffrn_radiation_wavelength 0.71073
_diffrn_reflns_av_R_equivalents 0.0509
_diffrn_reflns_av_sigmaI/netI 0.0851
_diffrn_reflns_limit_h_max 11
_diffrn_reflns_limit_h_min -11
_diffrn_reflns_limit_k_max 7
_diffrn_reflns_limit_k_min -10
_diffrn_reflns_limit_l_max 24
_diffrn_reflns_limit_l_min -24
_diffrn_reflns_number 4860
_diffrn_reflns_theta_full 30.00
_diffrn_reflns_theta_max 30.00
_diffrn_reflns_theta_min 2.57
_diffrn_standards_decay_% <2
_diffrn_standards_number 0
_exptl_absorpt_coefficient_mu 1.084
_exptl_absorpt_correction_T_max 0.9787
_exptl_absorpt_correction_T_min 0.8808
_exptl_absorpt_correction_type multi-scan
_exptl_absorpt_process_details 'HKL Scalepack (Otwinowski & Minor 1997)'
_exptl_crystal_colour green
_exptl_crystal_density_diffrn 1.577
_exptl_crystal_density_method 'not measured'
_exptl_crystal_description blade
_exptl_crystal_F_000 518
_exptl_crystal_size_max 0.15
_exptl_crystal_size_mid 0.06
_exptl_crystal_size_min 0.02
_refine_diff_density_max 0.553
_refine_diff_density_min -0.536
_refine_diff_density_rms 0.108
_refine_ls_extinction_method none
_refine_ls_goodness_of_fit_ref 1.021
_refine_ls_hydrogen_treatment constr
_refine_ls_matrix_type full
_refine_ls_number_parameters 153
_refine_ls_number_reflns 3048
_refine_ls_number_restraints 0
_refine_ls_restrained_S_all 1.021
_refine_ls_R_factor_all 0.1006
_refine_ls_R_factor_gt 0.0543
_refine_ls_shift/su_max 0.000
_refine_ls_shift/su_mean 0.000
_refine_ls_structure_factor_coef Fsqd
_refine_ls_weighting_details 'calc w=1/[\s^2^(Fo^2^)+(0.0600P)^2^+0.8909P] where P=(Fo^2^+2Fc^2^)/3'
_refine_ls_weighting_scheme calc
_refine_ls_wR_factor_gt 0.1192
_refine_ls_wR_factor_ref 0.1385
_reflns_number_gt 1984
_reflns_number_total 3048
_reflns_threshold_expression I>2\s(I)
_cod_data_source_file ic900202e_si_001_6.cif
_cod_data_source_block compound_12
_cod_depositor_comments
;
The following automatic conversions were performed:
'_symmetry_cell_setting' value 'Monoclinic' changed to 'monoclinic'
according to '/home/saulius/struct/CIF-dictionaries/cif_core.dic'
dictionary named 'cif_core.dic' version 2.4.1 from 2010-06-29.

Automatic conversion script
Id: cif_fix_enum 1527 2010-12-29 10:47:43Z saulius 
;
_cod_original_sg_symbol_H-M 'P 21/n'
_cod_database_code 4303546

loop_
_symmetry_equiv_pos_as_xyz
'x, y, z'
'-x+1/2, y+1/2, -z+1/2'
'-x, -y, -z'
'x-1/2, -y-1/2, z-1/2'

loop_
_atom_site_label
_atom_site_type_symbol
_atom_site_fract_x
_atom_site_fract_y
_atom_site_fract_z
_atom_site_U_iso_or_equiv
_atom_site_adp_type
_atom_site_occupancy
_atom_site_symmetry_multiplicity
_atom_site_calc_flag
_atom_site_refinement_flags
_atom_site_disorder_assembly
_atom_site_disorder_group
Cu1 Cu 1.0000 0.0000 0.0000 0.01838(16) Uani 1 2 d S . .
O1 O 0.9859(3) 0.2353(3) 0.04073(13) 0.0199(5) Uani 1 1 d . . .
O2 O 0.8062(3) -0.0769(3) 0.03644(12) 0.0178(5) Uani 1 1 d . . .
O3 O 0.3055(3) 0.3990(3) 0.35255(13) 0.0253(5) Uani 1 1 d . . .
N1 N 0.3116(3) 0.5812(3) 0.25022(15) 0.0200(6) Uani 1 1 d . . .
H1 H 0.2725 0.6828 0.2283 0.024 Uiso 1 1 calc R . .
C1 C 0.9026(4) 0.4893(4) 0.09960(19) 0.0220(6) Uani 1 1 d . . .
H1A H 0.9936 0.4977 0.1463 0.033 Uiso 1 1 calc R . .
H1B H 0.7982 0.5372 0.1103 0.033 Uiso 1 1 calc R . .
H1C H 0.9331 0.5586 0.0580 0.033 Uiso 1 1 calc R . .
C2 C 0.8765(4) 0.2961(4) 0.07528(16) 0.0168(6) Uani 1 1 d . . .
C3 C 0.7425(4) 0.1973(4) 0.09258(17) 0.0157(6) Uani 1 1 d . . .
C4 C 0.7173(4) 0.0145(4) 0.07267(16) 0.0166(6) Uani 1 1 d . . .
C5 C 0.5754(4) -0.0854(4) 0.09623(18) 0.0201(6) Uani 1 1 d . . .
H5A H 0.5721 -0.2087 0.0773 0.030 Uiso 1 1 calc R . .
H5B H 0.4679 -0.0263 0.0740 0.030 Uiso 1 1 calc R . .
H5C H 0.5944 -0.0860 0.1527 0.030 Uiso 1 1 calc R . .
C6 C 0.6240(4) 0.2878(4) 0.13377(17) 0.0155(6) Uani 1 1 d . . .
C7 C 0.6485(4) 0.2783(4) 0.21434(17) 0.0180(6) Uani 1 1 d . . .
H7 H 0.7375 0.2065 0.2428 0.022 Uiso 1 1 calc R . .
C8 C 0.5463(4) 0.3710(4) 0.25381(17) 0.0175(6) Uani 1 1 d . . .
H8 H 0.5652 0.3623 0.3084 0.021 Uiso 1 1 calc R . .
C9 C 0.4155(4) 0.4771(4) 0.21238(18) 0.0177(6) Uani 1 1 d . . .
C10 C 0.3852(4) 0.4850(4) 0.13209(17) 0.0199(6) Uani 1 1 d . . .
H10 H 0.2949 0.5551 0.1036 0.024 Uiso 1 1 calc R . .
C11 C 0.4885(4) 0.3894(4) 0.09421(18) 0.0206(6) Uani 1 1 d . . .
H11 H 0.4657 0.3934 0.0394 0.025 Uiso 1 1 calc R . .
C12 C 0.2680(4) 0.5372(4) 0.31691(18) 0.0207(7) Uani 1 1 d . . .
H12 H 0.2026 0.6214 0.3376 0.025 Uiso 1 1 calc R . .

loop_
_atom_site_aniso_label
_atom_site_aniso_U_11
_atom_site_aniso_U_22
_atom_site_aniso_U_33
_atom_site_aniso_U_23
_atom_site_aniso_U_13
_atom_site_aniso_U_12
Cu1 0.0196(3) 0.0153(2) 0.0240(3) -0.0026(2) 0.0128(2) -0.0007(2)
O1 0.0216(11) 0.0152(9) 0.0285(12) -0.0046(9) 0.0174(9) -0.0011(9)
O2 0.0182(11) 0.0159(9) 0.0235(11) -0.0017(8) 0.0130(9) 0.0006(9)
O3 0.0297(13) 0.0210(11) 0.0305(13) 0.0014(10) 0.0178(10) 0.0024(10)
N1 0.0227(14) 0.0152(11) 0.0250(14) -0.0013(10) 0.0116(11) 0.0057(11)
C1 0.0226(15) 0.0166(13) 0.0317(16) -0.0029(13) 0.0164(13) -0.0032(14)
C2 0.0188(15) 0.0161(13) 0.0168(15) 0.0015(11) 0.0070(12) 0.0018(12)
C3 0.0174(15) 0.0145(13) 0.0171(14) -0.0010(11) 0.0078(12) 0.0018(12)
C4 0.0173(14) 0.0182(13) 0.0152(13) 0.0008(12) 0.0053(11) -0.0006(13)
C5 0.0212(16) 0.0175(14) 0.0247(16) -0.0029(12) 0.0117(13) -0.0010(13)
C6 0.0149(15) 0.0119(12) 0.0220(15) -0.0007(11) 0.0089(12) -0.0035(11)
C7 0.0157(15) 0.0188(13) 0.0202(15) -0.0021(12) 0.0052(12) 0.0021(12)
C8 0.0181(15) 0.0197(13) 0.0159(14) -0.0027(11) 0.0067(12) -0.0008(12)
C9 0.0180(14) 0.0151(13) 0.0233(15) 0.0003(11) 0.0118(12) -0.0029(12)
C10 0.0205(15) 0.0189(13) 0.0221(14) 0.0055(12) 0.0089(12) 0.0026(13)
C11 0.0253(17) 0.0192(14) 0.0204(15) 0.0018(12) 0.0120(13) 0.0002(13)
C12 0.0175(15) 0.0211(15) 0.0266(16) -0.0045(12) 0.0116(13) 0.0010(12)

loop_
_atom_type_symbol
_atom_type_description
_atom_type_scat_dispersion_real
_atom_type_scat_dispersion_imag
_atom_type_scat_source
C C 0.0033 0.0016 'International Tables Vol C Tables 4.2.6.8 and 6.1.1.4'
H H 0.0000 0.0000 'International Tables Vol C Tables 4.2.6.8 and 6.1.1.4'
Cu Cu 0.3201 1.2651 'International Tables Vol C Tables 4.2.6.8 and 6.1.1.4'
N N 0.0061 0.0033 'International Tables Vol C Tables 4.2.6.8 and 6.1.1.4'
O O 0.0106 0.0060 'International Tables Vol C Tables 4.2.6.8 and 6.1.1.4'

loop_
_geom_angle_atom_site_label_1
_geom_angle_atom_site_label_2
_geom_angle_atom_site_label_3
_geom_angle
_geom_angle_site_symmetry_1
_geom_angle_site_symmetry_3
_geom_angle_publ_flag
O1 Cu1 O1 180.00 . 3_755 ?
O1 Cu1 O2 91.35(8) . . ?
O1 Cu1 O2 88.65(8) 3_755 . ?
O1 Cu1 O2 88.65(8) . 3_755 ?
O1 Cu1 O2 91.35(8) 3_755 3_755 ?
O2 Cu1 O2 180.00 . 3_755 ?
O1 Cu1 O3 92.03(8) . 4_665 ?
O1 Cu1 O3 87.97(8) 3_755 4_665 ?
O2 Cu1 O3 93.61(8) . 4_665 ?
O2 Cu1 O3 86.39(8) 3_755 4_665 ?
O1 Cu1 O3 87.97(8) . 2_645 ?
O1 Cu1 O3 92.03(8) 3_755 2_645 ?
O2 Cu1 O3 86.39(8) . 2_645 ?
O2 Cu1 O3 93.61(8) 3_755 2_645 ?
O3 Cu1 O3 180.00 4_665 2_645 ?
C2 O1 Cu1 128.15(19) . . ?
C4 O2 Cu1 127.86(19) . . ?
C12 N1 C9 125.6(3) . . ?
C12 N1 H1 117.2 . . ?
C9 N1 H1 117.2 . . ?
C2 C1 H1A 109.5 . . ?
C2 C1 H1B 109.5 . . ?
H1A C1 H1B 109.5 . . ?
C2 C1 H1C 109.5 . . ?
H1A C1 H1C 109.5 . . ?
H1B C1 H1C 109.5 . . ?
O1 C2 C3 125.3(3) . . ?
O1 C2 C1 114.3(3) . . ?
C3 C2 C1 120.4(3) . . ?
C2 C3 C4 121.8(3) . . ?
C2 C3 C6 119.1(2) . . ?
C4 C3 C6 119.1(3) . . ?
O2 C4 C3 125.4(3) . . ?
O2 C4 C5 115.6(2) . . ?
C3 C4 C5 119.0(3) . . ?
C4 C5 H5A 109.5 . . ?
C4 C5 H5B 109.5 . . ?
H5A C5 H5B 109.5 . . ?
C4 C5 H5C 109.5 . . ?
H5A C5 H5C 109.5 . . ?
H5B C5 H5C 109.5 . . ?
C11 C6 C7 117.1(3) . . ?
C11 C6 C3 121.6(3) . . ?
C7 C6 C3 121.2(3) . . ?
C8 C7 C6 121.9(3) . . ?
C8 C7 H7 119.1 . . ?
C6 C7 H7 119.1 . . ?
C7 C8 C9 119.3(3) . . ?
C7 C8 H8 120.3 . . ?
C9 C8 H8 120.3 . . ?
C10 C9 C8 120.0(3) . . ?
C10 C9 N1 118.3(3) . . ?
C8 C9 N1 121.6(3) . . ?
C11 C10 C9 119.3(3) . . ?
C11 C10 H10 120.4 . . ?
C9 C10 H10 120.4 . . ?
C10 C11 C6 122.3(3) . . ?
C10 C11 H11 118.9 . . ?
C6 C11 H11 118.9 . . ?
O3 C12 N1 125.4(3) . . ?
O3 C12 H12 117.3 . . ?
N1 C12 H12 117.3 . . ?

loop_
_geom_bond_atom_site_label_1
_geom_bond_atom_site_label_2
_geom_bond_distance
_geom_bond_site_symmetry_2
_geom_bond_publ_flag
Cu1 O1 1.9165(19) . ?
Cu1 O1 1.9165(19) 3_755 ?
Cu1 O2 1.924(2) . ?
Cu1 O2 1.924(2) 3_755 ?
Cu1 O3 2.838(2) 4_665 ?
Cu1 O3 2.838(2) 2_645 ?
O1 C2 1.275(4) . ?
O2 C4 1.272(4) . ?
O3 C12 1.215(4) . ?
N1 C12 1.353(4) . ?
N1 C9 1.426(4) . ?
N1 H1 0.8800 . ?
C1 C2 1.510(4) . ?
C1 H1A 0.9800 . ?
C1 H1B 0.9800 . ?
C1 H1C 0.9800 . ?
C2 C3 1.408(4) . ?
C3 C4 1.416(4) . ?
C3 C6 1.498(4) . ?
C4 C5 1.512(4) . ?
C5 H5A 0.9800 . ?
C5 H5B 0.9800 . ?
C5 H5C 0.9800 . ?
C6 C11 1.390(4) . ?
C6 C7 1.402(4) . ?
C7 C8 1.389(4) . ?
C7 H7 0.9500 . ?
C8 C9 1.395(4) . ?
C8 H8 0.9500 . ?
C9 C10 1.393(4) . ?
C10 C11 1.389(4) . ?
C10 H10 0.9500 . ?
C11 H11 0.9500 . ?
C12 H12 0.9500 . ?

loop_
_geom_hbond_atom_site_label_D
_geom_hbond_atom_site_label_H
_geom_hbond_atom_site_label_A
_geom_hbond_distance_DH
_geom_hbond_distance_HA
_geom_hbond_distance_DA
_geom_hbond_angle_DHA
_geom_hbond_site_symmetry_A
N1 H1 O3 0.88 2.16 3.017(3) 164.3 2

loop_
_geom_torsion_atom_site_label_1
_geom_torsion_atom_site_label_2
_geom_torsion_atom_site_label_3
_geom_torsion_atom_site_label_4
_geom_torsion
_geom_torsion_site_symmetry_1
_geom_torsion_site_symmetry_2
_geom_torsion_site_symmetry_3
_geom_torsion_site_symmetry_4
_geom_torsion_publ_flag
O2 Cu1 O1 C2 -1.9(3) . . . . ?
O2 Cu1 O1 C2 178.1(3) 3_755 . . . ?
O1 Cu1 O2 C4 0.4(2) . . . . ?
O1 Cu1 O2 C4 -179.6(2) 3_755 . . . ?
Cu1 O1 C2 C3 1.8(4) . . . . ?
Cu1 O1 C2 C1 -179.68(19) . . . . ?
O1 C2 C3 C4 0.3(5) . . . . ?
C1 C2 C3 C4 -178.1(3) . . . . ?
O1 C2 C3 C6 179.9(3) . . . . ?
C1 C2 C3 C6 1.4(4) . . . . ?
Cu1 O2 C4 C3 1.3(4) . . . . ?
Cu1 O2 C4 C5 -177.96(19) . . . . ?
C2 C3 C4 O2 -2.0(5) . . . . ?
C6 C3 C4 O2 178.5(3) . . . . ?
C2 C3 C4 C5 177.3(3) . . . . ?
C6 C3 C4 C5 -2.2(4) . . . . ?
C2 C3 C6 C11 83.2(4) . . . . ?
C4 C3 C6 C11 -97.2(3) . . . . ?
C2 C3 C6 C7 -94.6(3) . . . . ?
C4 C3 C6 C7 84.9(4) . . . . ?
C11 C6 C7 C8 -2.3(4) . . . . ?
C3 C6 C7 C8 175.7(3) . . . . ?
C6 C7 C8 C9 -0.1(4) . . . . ?
C7 C8 C9 C10 1.9(4) . . . . ?
C7 C8 C9 N1 -177.2(3) . . . . ?
C12 N1 C9 C10 148.6(3) . . . . ?
C12 N1 C9 C8 -32.3(5) . . . . ?
C8 C9 C10 C11 -1.3(4) . . . . ?
N1 C9 C10 C11 177.9(3) . . . . ?
C9 C10 C11 C6 -1.2(5) . . . . ?
C7 C6 C11 C10 2.9(4) . . . . ?
C3 C6 C11 C10 -175.0(3) . . . . ?
C9 N1 C12 O3 -3.2(5) . . . . ?
